data_1101103
loop_
_publ_author_name
'\'Angel Garc\'ia Raso'
'Juan J. Fiol'
'Ferran B\'adenas'
'Rosa Cons'
'\'Angel Terr\'on'
'Miguel Quir\'os'

_publ_section_title
;
 Synthesis and structural studies of metal-acyclovir (ACV)
 complexes: [Ni(or Co)(ACV)~2~(H~2~O)~4~]Cl~2~.2ACV,
 [Zn(ACV)Cl~2~(H~2~O)], [Cd(ACV)Cl~2~].H~2~O and
 [{Hg(ACV)Cl~2~}~x~]. Recognition of acyclovir by Ni-ACV
;
_journal_name_full 'Journal of the Chemical Society, Dalton Transactions'
_journal_page_first 167
_journal_page_last 173
_journal_year 1999
_chemical_formula_sum 'C32 H52 Cl2 N20 Ni O16'
_chemical_formula_weight 1102.55
_space_group_IT_number 14
_symmetry_cell_setting monoclinic
_symmetry_space_group_name_Hall '-P 2yn'
_symmetry_space_group_name_H-M 'P 1 21/n 1'
_cell_angle_alpha 90.00
_cell_angle_beta 111.077(5)
_cell_angle_gamma 90.00
_cell_formula_units_Z 2
_cell_length_a 12.6672(8)
_cell_length_b 15.1340(12)
_cell_length_c 12.8273(11)
_cell_measurement_temperature 293(2)
_cell_volume 2294.5(3)
_diffrn_ambient_temperature 293(2)
_exptl_crystal_density_diffrn 1.596
_refine_ls_R_factor_obs 0.0383
_refine_ls_wR_factor_obs 0.0973
_cod_depositor_comments
;
The following automatic conversions were performed:
'_symmetry_cell_setting' value 'Monoclinic' changed to 'monoclinic'
according to '/home/saulius/struct/CIF-dictionaries/cif_core.dic'
dictionary named 'cif_core.dic' version 2.4.1 from 2010-06-29.

Automatic conversion script
Id: cif_fix_enum 1527 2010-12-29 10:47:43Z saulius 
;
_cod_original_sg_symbol_H-M 'P 21/n'
_cod_database_code 1101103

loop_
_symmetry_equiv_pos_as_xyz
'x, y, z'
'-x+1/2, y+1/2, -z+1/2'
'-x, -y, -z'
'x-1/2, -y-1/2, z-1/2'

loop_
_atom_site_aniso_label
_atom_site_aniso_U_11
_atom_site_aniso_U_22
_atom_site_aniso_U_33
_atom_site_aniso_U_23
_atom_site_aniso_U_13
_atom_site_aniso_U_12
Ni 0.0240(2) 0.0172(2) 0.0338(2) -0.0010(2) 0.0113(2) -0.00037(15)
Cl 0.0441(4) 0.0747(5) 0.0511(4) 0.0024(4) 0.0126(3) -0.0056(4)
N1A 0.0329(10) 0.0249(10) 0.0392(11) 0.0015(8) 0.0211(9) -0.0018(8)
C2A 0.0328(12) 0.0218(11) 0.0305(11) 0.0014(9) 0.0121(9) -0.0005(9)
N2A 0.0481(13) 0.0212(10) 0.0627(14) 0.0013(10) 0.0344(11) -0.0032(9)
N3A 0.0335(10) 0.0196(9) 0.0363(10) -0.0003(7) 0.0168(9) -0.0004(8)
C4A 0.0260(10) 0.0204(10) 0.0255(10) 0.0001(8) 0.0088(9) 0.0004(8)
C5A 0.0266(11) 0.0187(10) 0.0267(10) 0.0003(8) 0.0100(9) -0.0003(8)
C6A 0.0298(11) 0.0229(11) 0.0298(11) 0.0006(9) 0.0122(9) 0.0008(9)
O6A 0.0487(10) 0.0277(9) 0.0558(11) 0.0019(8) 0.0362(9) 0.0057(8)
N7A 0.0262(9) 0.0201(9) 0.0326(10) -0.0009(7) 0.0122(8) -0.0013(7)
C8A 0.0288(11) 0.0207(11) 0.0340(12) -0.0004(9) 0.0134(9) -0.0025(9)
N9A 0.0286(9) 0.0218(9) 0.0332(10) -0.0012(7) 0.0157(8) 0.0010(7)
C10A 0.0335(12) 0.0299(12) 0.0441(14) -0.0013(10) 0.0194(11) 0.0050(10)
O10A 0.0577(11) 0.0293(9) 0.0440(10) -0.0039(7) 0.0302(9) -0.0013(8)
C11A 0.047(2) 0.047(2) 0.0430(14) 0.0041(12) 0.0201(12) -0.0062(13)
C12A 0.045(2) 0.060(2) 0.044(2) -0.0013(13) 0.0244(13) 0.0021(13)
O12A 0.0484(12) 0.080(2) 0.0435(11) -0.0097(11) 0.0186(10) -0.0060(11)
N1B 0.0331(10) 0.0276(10) 0.0417(11) -0.0040(9) 0.0141(9) -0.0030(8)
C2B 0.0316(12) 0.0270(12) 0.0366(13) 0.0005(10) 0.0033(10) -0.0022(10)
N2B 0.0476(14) 0.0246(11) 0.090(2) -0.0033(11) 0.0289(13) -0.0003(10)
N3B 0.0324(11) 0.0257(10) 0.0425(12) 0.0013(9) 0.0082(9) -0.0039(8)
C4B 0.0284(11) 0.0337(13) 0.0282(11) -0.0006(9) 0.0041(9) -0.0029(10)
C5B 0.0378(13) 0.0245(11) 0.0321(12) -0.0017(9) 0.0077(10) -0.0016(10)
C6B 0.0361(13) 0.0280(12) 0.0289(11) -0.0028(9) 0.0068(10) -0.0044(10)
O6B 0.0559(11) 0.0297(9) 0.0534(11) -0.0058(8) 0.0275(9) -0.0130(8)
N7B 0.0486(13) 0.0312(11) 0.0504(13) -0.0041(10) 0.0193(11) 0.0019(10)
C8B 0.046(2) 0.044(2) 0.049(2) -0.0047(12) 0.0187(13) 0.0063(12)
N9B 0.0325(11) 0.0418(12) 0.0386(11) 0.0006(9) 0.0120(9) -0.0011(9)
C10B 0.0389(15) 0.061(2) 0.049(2) 0.0102(14) 0.0170(13) -0.0019(13)
O10B 0.0686(14) 0.0684(15) 0.0563(13) 0.0121(11) 0.0334(11) 0.0141(12)
C11B 0.055(2) 0.118(3) 0.052(2) -0.003(2) 0.023(2) 0.019(2)
C12B 0.049(2) 0.067(2) 0.050(2) 0.0040(15) 0.0260(14) -0.0121(15)
O12B 0.0462(12) 0.090(2) 0.0409(11) 0.0038(11) 0.0193(9) -0.0136(11)
O1W 0.0300(9) 0.0254(9) 0.0520(11) 0.0045(8) 0.0149(8) -0.0018(7)
O2W 0.0383(9) 0.0219(8) 0.0370(9) -0.0008(7) 0.0095(7) 0.0051(7)

loop_
_atom_site_label
_atom_site_type_symbol
_atom_site_fract_x
_atom_site_fract_y
_atom_site_fract_z
_atom_site_U_iso_or_equiv
_atom_site_thermal_displace_type
_atom_site_occupancy
_atom_site_calc_flag
_atom_site_refinement_flags
_atom_site_disorder_group
Ni Ni 0.5000 0.5000 0.5000 0.02472(13) Uani 1 d S .
Cl Cl 0.11690(6) 0.63243(6) 0.57908(6) 0.0579(2) Uani 1 d . .
N1A N 0.6198(2) 0.81522(12) 0.4124(2) 0.0301(4) Uani 1 d . .
H1A H 0.6740(2) 0.82769(12) 0.3895(2) 0.036 Uiso 1 d R .
C2A C 0.5661(2) 0.88486(14) 0.4403(2) 0.0282(5) Uani 1 d . .
N2A N 0.6040(2) 0.96521(13) 0.4301(2) 0.0400(5) Uani 1 d . .
H21A H 0.5726(2) 1.01109(13) 0.4459(2) 0.048 Uiso 1 d R .
H22A H 0.6601(2) 0.97123(13) 0.4079(2) 0.048 Uiso 1 d R .
N3A N 0.4798(2) 0.87447(12) 0.4742(2) 0.0286(4) Uani 1 d . .
C4A C 0.4547(2) 0.78860(14) 0.4815(2) 0.0241(4) Uani 1 d . .
C5A C 0.5073(2) 0.71400(14) 0.4613(2) 0.0239(4) Uani 1 d . .
C6A C 0.5949(2) 0.72635(14) 0.4178(2) 0.0271(5) Uani 1 d . .
O6A O 0.6469(2) 0.67053(11) 0.3846(2) 0.0393(4) Uani 1 d . .
N7A N 0.4540(2) 0.63808(12) 0.4807(2) 0.0258(4) Uani 1 d . .
C8A C 0.3716(2) 0.66842(14) 0.5100(2) 0.0272(5) Uani 1 d . .
H8A H 0.3213(2) 0.63221(14) 0.5281(2) 0.033 Uiso 1 d R .
N9A N 0.3673(2) 0.75880(12) 0.5114(2) 0.0266(4) Uani 1 d . .
C10A C 0.2781(2) 0.8146(2) 0.5252(2) 0.0343(5) Uani 1 d . .
H101 H 0.2484(2) 0.8535(2) 0.4612(2) 0.041 Uiso 1 d R .
H102 H 0.2166(2) 0.7771(2) 0.5270(2) 0.041 Uiso 1 d R .
O10A O 0.3158(2) 0.86510(11) 0.62191(15) 0.0404(4) Uani 1 d . .
C11A C 0.3180(2) 0.8195(2) 0.7202(2) 0.0445(6) Uani 1 d . .
H111 H 0.3680(2) 0.7689(2) 0.7334(2) 0.053 Uiso 1 d R .
H112 H 0.2427(2) 0.7987(2) 0.7109(2) 0.053 Uiso 1 d R .
C12A C 0.3591(2) 0.8819(2) 0.8172(2) 0.0475(7) Uani 1 d . .
H121 H 0.3134(2) 0.9352(2) 0.8001(2) 0.057 Uiso 1 d R .
H122 H 0.3516(2) 0.8548(2) 0.8827(2) 0.057 Uiso 1 d R .
O12A O 0.4738(2) 0.9037(2) 0.8385(2) 0.0566(6) Uani 1 d D .
H12A H 0.5109(28) 0.9074(24) 0.9077(16) 0.068 Uiso 1 d D .
N1B N 0.6258(2) 0.82703(13) 0.7545(2) 0.0339(4) Uani 1 d . .
H1B H 0.5692(2) 0.83524(13) 0.7755(2) 0.041 Uiso 1 d R .
C2B C 0.6820(2) 0.9007(2) 0.7402(2) 0.0342(5) Uani 1 d . .
N2B N 0.6418(2) 0.97766(14) 0.7603(2) 0.0527(6) Uani 1 d . .
H21B H 0.6738(2) 1.02631(14) 0.7535(2) 0.063 Uiso 1 d R .
H22B H 0.5837(2) 0.97862(14) 0.7800(2) 0.063 Uiso 1 d R .
N3B N 0.7711(2) 0.89784(13) 0.7100(2) 0.0350(5) Uani 1 d . .
C4B C 0.7983(2) 0.8140(2) 0.6922(2) 0.0317(5) Uani 1 d . .
C5B C 0.7461(2) 0.7361(2) 0.7033(2) 0.0328(5) Uani 1 d . .
C6B C 0.6520(2) 0.7404(2) 0.7380(2) 0.0323(5) Uani 1 d . .
O6B O 0.5944(2) 0.67997(12) 0.7551(2) 0.0442(4) Uani 1 d . .
N7B N 0.7996(2) 0.66415(14) 0.6778(2) 0.0430(5) Uani 1 d . .
C8B C 0.8810(2) 0.6989(2) 0.6517(2) 0.0457(6) Uani 1 d . .
H8B H 0.9315(2) 0.6655(2) 0.6305(2) 0.055 Uiso 1 d R .
N9B N 0.8855(2) 0.78955(15) 0.6588(2) 0.0379(5) Uani 1 d . .
C10B C 0.9656(2) 0.8496(2) 0.6365(2) 0.0493(7) Uani 1 d . .
H103 H 1.0290(2) 0.8156(2) 0.6324(2) 0.059 Uiso 1 d R .
H104 H 0.9947(2) 0.8906(2) 0.6984(2) 0.059 Uiso 1 d R .
O10B O 0.9174(2) 0.8969(2) 0.5379(2) 0.0614(6) Uani 1 d . .
C11B C 0.9441(3) 0.8677(3) 0.4480(3) 0.0737(11) Uani 1 d . .
H113 H 1.0240(3) 0.8771(3) 0.4632(3) 0.088 Uiso 1 d R .
H114 H 0.9291(3) 0.8048(3) 0.4377(3) 0.088 Uiso 1 d R .
C12B C 0.8766(2) 0.9151(2) 0.3443(3) 0.0532(7) Uani 1 d . .
H123 H 0.8986(2) 0.8955(2) 0.2831(3) 0.064 Uiso 1 d R .
H124 H 0.8920(2) 0.9779(2) 0.3547(3) 0.064 Uiso 1 d R .
O12B O 0.7610(2) 0.9004(2) 0.3187(2) 0.0580(6) Uani 1 d D .
H12B H 0.7227(27) 0.9004(24) 0.2497(17) 0.070 Uiso 1 d D .
O1W O 0.34038(14) 0.47517(11) 0.4992(2) 0.0358(4) Uani 1 d D .
H11W H 0.3369(25) 0.4349(16) 0.5429(21) 0.043 Uiso 1 d D .
H12W H 0.2890(20) 0.4572(20) 0.4436(18) 0.043 Uiso 1 d D .
O2W O 0.44635(15) 0.48492(11) 0.32944(14) 0.0335(4) Uani 1 d D .
H21W H 0.4304(23) 0.4334(13) 0.3035(22) 0.040 Uiso 1 d D .
H22W H 0.3928(20) 0.5168(17) 0.2927(22) 0.040 Uiso 1 d D .

loop_
_geom_bond_atom_site_label_1
_geom_bond_atom_site_label_2
_geom_bond_distance
_geom_bond_site_symmetry_2
_geom_bond_publ_flag
Ni O1W 2.053(2) 3_666 ?
Ni O1W 2.053(2) . ?
Ni O2W 2.057(2) . ?
Ni O2W 2.057(2) 3_666 ?
Ni N7A 2.160(2) . ?
Ni N7A 2.160(2) 3_666 ?
N1A C2A 1.369(3) . ?
N1A C6A 1.389(3) . ?
N1A O12B 2.803(3) . ?
C2A N3A 1.324(3) . ?
C2A N2A 1.331(3) . ?
N2A O10A 2.926(3) 3_676 ?
N2A O12B 3.001(3) . ?
N2A N3A 3.075(3) 3_676 ?
N3A C4A 1.349(3) . ?
C4A N9A 1.372(3) . ?
C4A C5A 1.382(3) . ?
C5A N7A 1.400(3) . ?
C5A C6A 1.422(3) . ?
C6A O6A 1.237(3) . ?
N7A C8A 1.313(3) . ?
C8A N9A 1.369(3) . ?
N9A C10A 1.471(3) . ?
C10A O10A 1.387(3) . ?
O10A C11A 1.428(3) . ?
C11A C12A 1.498(4) . ?
C12A O12A 1.418(3) . ?
O12A N1B 2.776(3) . ?
O12A N2B 2.885(3) . ?
O12A Cl 3.014(2) 4_676 ?
N1B C2B 1.371(3) . ?
N1B C6B 1.387(3) . ?
C2B N3B 1.319(3) . ?
C2B N2B 1.333(3) . ?
N2B N7B 2.954(3) 2_656 ?
N3B C4B 1.356(3) . ?
C4B N9B 1.371(3) . ?
C4B C5B 1.384(3) . ?
C5B N7B 1.383(3) . ?
C5B C6B 1.416(3) . ?
C6B O6B 1.238(3) . ?
N7B C8B 1.304(4) . ?
C8B N9B 1.375(4) . ?
N9B C10B 1.464(3) . ?
C10B O10B 1.390(3) . ?
O10B C11B 1.386(4) . ?
C11B C12B 1.482(5) . ?
C12B O12B 1.398(3) . ?
O12B Cl 2.998(2) 4_675 ?
O1W O6A 2.634(2) 3_666 ?
O1W N7B 3.138(3) 3_666 ?
O2W O6B 2.696(2) 3_666 ?
O2W N3B 2.824(3) 4_575 ?
